data_4343163
loop_
_publ_author_name
'Kabytaev, Kuanysh Z.'
'Safronov, Alexander V.'
'Sevryugina, Yulia V.'
'Barnes, Charles L.'
'Jalisatgi, Satish S.'
'Hawthorne, M. Frederick'

_publ_section_title
;
 Novel Synthetic Approach to Charge-Compensated
 Phosphonio-nido-Carboranes. Synthesis and Structural Characterization of
 Neutral Mono and Bis(Phosphonio) nido-ortho-Carboranes.
;
_journal_issue 8
_journal_name_full 'Inorganic chemistry'
_journal_page_first 4143
_journal_page_last 4150
_journal_paper_doi 10.1021/acs.inorgchem.5b00414
_journal_volume 54
_journal_year 2015
_chemical_formula_moiety 'C20 H26 B9 P'
_chemical_formula_sum 'C20 H26 B9 P'
_chemical_formula_weight 394.67
_chemical_melting_point ?
_chemical_name_systematic
;
 5-Triphenylphosphonio-7,8-dicarba-nido-undecaborane
;
_space_group_crystal_system triclinic
_space_group_IT_number 2
_space_group_name_Hall '-P 1'
_space_group_name_H-M_alt 'P -1'
_symmetry_space_group_name_Hall '-P 1'
_symmetry_space_group_name_H-M 'P -1'
_atom_sites_solution_hydrogens mixed
_atom_sites_solution_primary direct
_atom_sites_solution_secondary difmap
_audit_creation_method SHELXL-2014
_cell_angle_alpha 71.2550(10)
_cell_angle_beta 87.3180(10)
_cell_angle_gamma 74.6270(10)
_cell_formula_units_Z 2
_cell_length_a 9.7892(3)
_cell_length_b 9.9725(2)
_cell_length_c 12.1570(3)
_cell_measurement_reflns_used 9873
_cell_measurement_temperature 100(2)
_cell_measurement_theta_max 66.16
_cell_measurement_theta_min 3.84
_cell_volume 1082.68(5)
_computing_cell_refinement 'Bruker SAINT 7.68A'
_computing_data_collection 'Bruker APEX 2010.9.1'
_computing_data_reduction 'Bruker SADABS 2008/1'
_computing_molecular_graphics 'Bruker XP 5.1'
_computing_publication_material 'SHELXCIF-2014/1 (Sheldrick, 2014)'
_computing_structure_refinement 'Bruker SHELXTL 2008/4'
_computing_structure_solution 'Bruker SHELXTL 2008/4'
_diffrn_ambient_temperature 100(2)
_diffrn_measured_fraction_theta_full 0.947
_diffrn_measured_fraction_theta_max 0.970
_diffrn_measurement_device_type 'Bruker SMART APEX2 area detector'
_diffrn_measurement_method '0.5 deg wide \w exposures'
_diffrn_radiation_monochromator 'Quazar optics'
_diffrn_radiation_source 'ImuS micro-focus source with Quazar optics'
_diffrn_radiation_type Cu-K\a
_diffrn_radiation_wavelength 1.54178
_diffrn_reflns_av_R_equivalents 0.0167
_diffrn_reflns_av_unetI/netI 0.0136
_diffrn_reflns_laue_measured_fraction_full 0.947
_diffrn_reflns_laue_measured_fraction_max 0.970
_diffrn_reflns_limit_h_max 11
_diffrn_reflns_limit_h_min -10
_diffrn_reflns_limit_k_max 11
_diffrn_reflns_limit_k_min -11
_diffrn_reflns_limit_l_max 14
_diffrn_reflns_limit_l_min -14
_diffrn_reflns_number 14889
_diffrn_reflns_point_group_measured_fraction_full 0.947
_diffrn_reflns_point_group_measured_fraction_max 0.970
_diffrn_reflns_theta_full 67.679
_diffrn_reflns_theta_max 66.463
_diffrn_reflns_theta_min 3.843
_exptl_absorpt_coefficient_mu 1.121
_exptl_absorpt_correction_T_max 0.75
_exptl_absorpt_correction_T_min 0.68
_exptl_absorpt_correction_type multi-scan
_exptl_absorpt_process_details
;
 Bruker SADABS 2008/1
;
_exptl_crystal_colour colourless
_exptl_crystal_density_diffrn 1.211
_exptl_crystal_density_meas ?
_exptl_crystal_density_method none
_exptl_crystal_description block
_exptl_crystal_F_000 412
_exptl_crystal_size_max 0.180
_exptl_crystal_size_mid 0.120
_exptl_crystal_size_min 0.070
_refine_diff_density_max 0.474
_refine_diff_density_min -0.259
_refine_diff_density_rms 0.044
_refine_ls_extinction_method none
_refine_ls_goodness_of_fit_ref 1.054
_refine_ls_hydrogen_treatment mixed
_refine_ls_matrix_type full
_refine_ls_number_parameters 315
_refine_ls_number_reflns 3703
_refine_ls_number_restraints 0
_refine_ls_restrained_S_all 1.054
_refine_ls_R_factor_all 0.0362
_refine_ls_R_factor_gt 0.0358
_refine_ls_shift/su_max 0.000
_refine_ls_shift/su_mean 0.000
_refine_ls_structure_factor_coef Fsqd
_refine_ls_weighting_details 'w=1/[\s^2^(Fo^2^)+(0.0545P)^2^+0.5028P] where P=(Fo^2^+2Fc^2^)/3'
_refine_ls_weighting_scheme calc
_refine_ls_wR_factor_gt 0.0960
_refine_ls_wR_factor_ref 0.0964
_reflns_Friedel_coverage 0.000
_reflns_number_gt 3634
_reflns_number_total 3703
_reflns_threshold_expression 'I > 2\s(I)'
_cod_data_source_file ic5b00414_si_002.cif
_cod_data_source_block '[C2B9H11]PPh3_mfh245'
_cod_depositor_comments
;
The following automatic conversions were performed:

'_chemical_melting_point' value 'not measured' was changed to '?' -
the value is undefined or not given.

'_exptl_crystal_density_meas' value 'not measured' was changed to '?'
- the value is perceived as not measured.

Automatic conversion script
Id: cif_fix_values 3271 2015-04-21 07:52:19Z andrius 
;
_cod_database_code 4343163
_shelx_space_group_comment
;
The symmetry employed for this shelxl refinement is uniquely defined
by the following loop, which should always be used as a source of
symmetry information in preference to the above space-group names.
They are only intended as comments.
;
_shelx_estimated_absorpt_t_min 0.824
_shelx_estimated_absorpt_t_max 0.926
_shelxl_version_number 2014-3

loop_
_space_group_symop_operation_xyz
'x, y, z'
'-x, -y, -z'

loop_
_atom_site_label
_atom_site_type_symbol
_atom_site_fract_x
_atom_site_fract_y
_atom_site_fract_z
_atom_site_U_iso_or_equiv
_atom_site_adp_type
_atom_site_occupancy
_atom_site_site_symmetry_order
_atom_site_calc_flag
_atom_site_refinement_flags_posn
_atom_site_refinement_flags_adp
B1 B 0.19531(17) 0.35302(17) 0.30874(13) 0.0213(3) Uani 1 1 d . .
H1 H 0.2416(18) 0.4317(19) 0.2393(15) 0.029(4) Uiso 1 1 d . .
B2 B 0.02680(18) 0.40432(18) 0.36728(13) 0.0234(3) Uani 1 1 d . .
H2 H -0.040(2) 0.514(2) 0.3467(16) 0.035(5) Uiso 1 1 d . .
B3 B 0.18199(19) 0.35260(18) 0.45567(14) 0.0242(3) Uani 1 1 d . .
H3 H 0.2094(19) 0.4245(19) 0.4944(15) 0.031(4) Uiso 1 1 d . .
B4 B 0.30511(18) 0.20931(18) 0.42206(14) 0.0235(3) Uani 1 1 d . .
H4 H 0.419(2) 0.192(2) 0.4357(15) 0.033(5) Uiso 1 1 d . .
B5 B 0.22307(16) 0.16506(17) 0.31496(13) 0.0185(3) Uani 1 1 d . .
B6 B 0.04799(17) 0.29093(17) 0.28064(13) 0.0202(3) Uani 1 1 d . .
H6 H -0.0051(18) 0.3244(18) 0.1979(14) 0.025(4) Uiso 1 1 d . .
C7 C 0.04339(16) 0.27468(16) 0.50402(12) 0.0235(3) Uani 1 1 d . .
H7C H -0.006(2) 0.308(2) 0.5667(16) 0.035(5) Uiso 1 1 d . .
C8 C 0.19698(16) 0.17154(17) 0.53616(13) 0.0278(3) Uani 1 1 d . .
H8C H 0.2378(19) 0.144(2) 0.6231(16) 0.034(5) Uiso 1 1 d . .
B9 B 0.23176(18) 0.05124(18) 0.46331(13) 0.0229(3) Uani 1 1 d . .
H9 H 0.3055(19) -0.0561(19) 0.4953(15) 0.031(4) Uiso 1 1 d . .
H7 H 0.100(2) 0.047(3) 0.467(2) 0.062(7) Uiso 1 1 d . .
B10 B 0.07055(17) 0.10327(18) 0.36690(14) 0.0218(3) Uani 1 1 d . .
H10 H 0.0355(17) 0.0324(17) 0.3258(14) 0.022(4) Uiso 1 1 d . .
B11 B -0.04139(18) 0.24845(19) 0.40901(14) 0.0234(3) Uani 1 1 d . .
H11 H -0.150(2) 0.272(2) 0.4104(16) 0.035(5) Uiso 1 1 d . .
P1 P 0.33288(3) 0.09520(3) 0.19834(3) 0.01635(12) Uani 1 1 d . .
C1 C 0.41124(15) -0.10169(14) 0.24968(11) 0.0194(3) Uani 1 1 d . .
C9 C 0.32862(17) -0.19417(16) 0.31054(13) 0.0283(3) Uani 1 1 d . .
H9C H 0.2336 -0.1537 0.3268 0.034 Uiso 1 1 calc R U
C10 C 0.38565(19) -0.34542(17) 0.34722(14) 0.0341(4) Uani 1 1 d . .
H10C H 0.3289 -0.4082 0.3875 0.041 Uiso 1 1 calc R U
C11 C 0.52476(18) -0.40505(16) 0.32538(13) 0.0307(4) Uani 1 1 d . .
H11C H 0.5636 -0.5085 0.3514 0.037 Uiso 1 1 calc R U
C12 C 0.60716(16) -0.31407(16) 0.26577(13) 0.0270(3) Uani 1 1 d . .
H12C H 0.7027 -0.3551 0.2511 0.032 Uiso 1 1 calc R U
C13 C 0.55052(15) -0.16242(15) 0.22711(12) 0.0219(3) Uani 1 1 d . .
H13C H 0.6071 -0.1003 0.1853 0.026 Uiso 1 1 calc R U
C2 C 0.22296(14) 0.13523(15) 0.06966(11) 0.0182(3) Uani 1 1 d . .
C14 C 0.21292(15) 0.02492(15) 0.02573(12) 0.0213(3) Uani 1 1 d . .
H14C H 0.2641 -0.0740 0.0633 0.026 Uiso 1 1 calc R U
C15 C 0.12781(16) 0.06001(17) -0.07315(12) 0.0260(3) Uani 1 1 d . .
H15C H 0.1213 -0.0150 -0.1033 0.031 Uiso 1 1 calc R U
C16 C 0.05253(16) 0.20366(18) -0.12783(12) 0.0279(3) Uani 1 1 d . .
H16C H -0.0062 0.2269 -0.1950 0.034 Uiso 1 1 calc R U
C17 C 0.06254(16) 0.31396(17) -0.08476(12) 0.0262(3) Uani 1 1 d . .
H17C H 0.0109 0.4126 -0.1227 0.031 Uiso 1 1 calc R U
C18 C 0.14768(15) 0.28063(15) 0.01336(12) 0.0216(3) Uani 1 1 d . .
H18C H 0.1549 0.3564 0.0424 0.026 Uiso 1 1 calc R U
C3 C 0.47606(14) 0.18152(14) 0.15072(12) 0.0188(3) Uani 1 1 d . .
C19 C 0.48633(15) 0.26305(15) 0.03489(12) 0.0217(3) Uani 1 1 d . .
H19C H 0.4174 0.2736 -0.0219 0.026 Uiso 1 1 calc R U
C20 C 0.59688(16) 0.32870(16) 0.00252(13) 0.0274(3) Uani 1 1 d . .
H20C H 0.6033 0.3844 -0.0764 0.033 Uiso 1 1 calc R U
C21 C 0.69783(16) 0.31322(17) 0.08482(15) 0.0304(3) Uani 1 1 d . .
H21C H 0.7731 0.3588 0.0625 0.036 Uiso 1 1 calc R U
C22 C 0.68927(16) 0.23103(18) 0.20031(14) 0.0299(3) Uani 1 1 d . .
H22C H 0.7592 0.2199 0.2565 0.036 Uiso 1 1 calc R U
C23 C 0.57914(15) 0.16545(16) 0.23345(12) 0.0243(3) Uani 1 1 d . .
H23C H 0.5735 0.1095 0.3124 0.029 Uiso 1 1 calc R U

loop_
_atom_site_aniso_label
_atom_site_aniso_U_11
_atom_site_aniso_U_22
_atom_site_aniso_U_33
_atom_site_aniso_U_23
_atom_site_aniso_U_13
_atom_site_aniso_U_12
B1 0.0242(8) 0.0210(8) 0.0193(7) -0.0071(6) 0.0023(6) -0.0067(6)
B2 0.0269(9) 0.0226(8) 0.0174(7) -0.0057(6) 0.0019(6) -0.0020(7)
B3 0.0296(9) 0.0253(8) 0.0193(7) -0.0087(6) 0.0016(6) -0.0083(7)
B4 0.0221(8) 0.0271(8) 0.0222(8) -0.0087(6) -0.0018(6) -0.0065(7)
B5 0.0182(8) 0.0202(7) 0.0165(7) -0.0059(6) 0.0006(6) -0.0042(6)
B6 0.0195(8) 0.0222(8) 0.0167(7) -0.0045(6) 0.0003(6) -0.0039(6)
C7 0.0263(8) 0.0244(7) 0.0178(7) -0.0057(6) 0.0037(6) -0.0054(6)
C8 0.0268(8) 0.0284(8) 0.0259(8) -0.0073(6) -0.0028(6) -0.0046(6)
B9 0.0237(8) 0.0250(8) 0.0178(7) -0.0034(6) -0.0002(6) -0.0066(7)
B10 0.0201(8) 0.0232(8) 0.0223(8) -0.0073(6) 0.0020(6) -0.0066(6)
B11 0.0226(9) 0.0297(8) 0.0182(7) -0.0049(6) 0.0032(6) -0.0110(7)
P1 0.0162(2) 0.01677(19) 0.01576(18) -0.00481(13) 0.00033(13) -0.00434(13)
C1 0.0228(7) 0.0184(6) 0.0162(6) -0.0052(5) -0.0016(5) -0.0043(5)
C9 0.0278(8) 0.0237(7) 0.0322(8) -0.0078(6) 0.0061(6) -0.0073(6)
C10 0.0427(10) 0.0224(8) 0.0359(9) -0.0052(6) 0.0074(7) -0.0125(7)
C11 0.0409(9) 0.0188(7) 0.0271(8) -0.0046(6) -0.0024(7) -0.0019(6)
C12 0.0272(8) 0.0264(8) 0.0243(7) -0.0098(6) -0.0032(6) 0.0010(6)
C13 0.0233(7) 0.0234(7) 0.0185(6) -0.0068(5) -0.0011(5) -0.0050(6)
C2 0.0165(7) 0.0223(7) 0.0165(6) -0.0062(5) 0.0027(5) -0.0067(5)
C14 0.0190(7) 0.0237(7) 0.0226(7) -0.0083(6) 0.0038(5) -0.0076(6)
C15 0.0255(8) 0.0350(8) 0.0243(7) -0.0143(6) 0.0036(6) -0.0137(6)
C16 0.0250(8) 0.0412(9) 0.0178(7) -0.0075(6) -0.0012(6) -0.0113(7)
C17 0.0253(8) 0.0282(7) 0.0187(7) -0.0018(6) 0.0006(6) -0.0036(6)
C18 0.0235(7) 0.0229(7) 0.0176(6) -0.0059(5) 0.0033(5) -0.0061(6)
C3 0.0170(7) 0.0174(6) 0.0231(7) -0.0083(5) 0.0027(5) -0.0043(5)
C19 0.0215(7) 0.0206(7) 0.0238(7) -0.0081(5) 0.0017(5) -0.0056(5)
C20 0.0282(8) 0.0231(7) 0.0305(8) -0.0072(6) 0.0080(6) -0.0092(6)
C21 0.0230(8) 0.0283(8) 0.0455(9) -0.0154(7) 0.0087(7) -0.0130(6)
C22 0.0205(7) 0.0368(8) 0.0377(9) -0.0181(7) -0.0009(6) -0.0085(6)
C23 0.0204(7) 0.0282(7) 0.0243(7) -0.0094(6) 0.0008(6) -0.0054(6)

loop_
_atom_type_symbol
_atom_type_description
_atom_type_scat_dispersion_real
_atom_type_scat_dispersion_imag
_atom_type_scat_source
C C 0.0181 0.0091 'International Tables Vol C Tables 4.2.6.8 and 6.1.1.4'
H H 0.0000 0.0000 'International Tables Vol C Tables 4.2.6.8 and 6.1.1.4'
B B 0.0090 0.0039 'International Tables Vol C Tables 4.2.6.8 and 6.1.1.4'
P P 0.2955 0.4335 'International Tables Vol C Tables 4.2.6.8 and 6.1.1.4'

loop_
_geom_angle_atom_site_label_1
_geom_angle_atom_site_label_2
_geom_angle_atom_site_label_3
_geom_angle
B4 B1 B2 107.01(11)
B4 B1 B3 59.03(9)
B2 B1 B3 59.33(9)
B4 B1 B5 59.93(9)
B2 B1 B5 106.52(11)
B3 B1 B5 105.96(11)
B4 B1 B6 108.01(11)
B2 B1 B6 58.45(9)
B3 B1 B6 105.73(11)
B5 B1 B6 60.43(9)
B4 B1 H1 121.0(9)
B2 B1 H1 123.7(9)
B3 B1 H1 123.4(9)
B5 B1 H1 121.7(9)
B6 B1 H1 122.8(9)
C7 B2 B6 100.16(11)
C7 B2 B3 59.23(9)
B6 B2 B3 108.89(11)
C7 B2 B11 53.59(8)
B6 B2 B11 59.28(9)
B3 B2 B11 105.24(11)
C7 B2 B1 103.07(11)
B6 B2 B1 61.33(9)
B3 B2 B1 60.46(9)
B11 B2 B1 107.04(11)
C7 B2 H2 123.8(10)
B6 B2 H2 126.2(10)
B3 B2 H2 119.2(10)
B11 B2 H2 122.8(10)
B1 B2 H2 125.1(10)
C8 B3 C7 53.91(8)
C8 B3 B4 58.87(9)
C7 B3 B4 101.58(11)
C8 B3 B2 104.27(11)
C7 B3 B2 59.43(9)
B4 B3 B2 108.75(11)
C8 B3 B1 104.43(11)
C7 B3 B1 103.04(11)
B4 B3 B1 60.32(9)
B2 B3 B1 60.21(9)
C8 B3 H3 120.2(9)
C7 B3 H3 121.5(10)
B4 B3 H3 124.3(10)
B2 B3 H3 122.5(9)
B1 B3 H3 129.5(10)
C8 B4 B3 59.72(9)
C8 B4 B1 105.33(11)
B3 B4 B1 60.65(9)
C8 B4 B5 101.57(11)
B3 B4 B5 107.75(11)
B1 B4 B5 60.61(9)
C8 B4 B9 56.25(9)
B3 B4 B9 107.68(12)
B1 B4 B9 108.98(11)
B5 B4 B9 59.44(9)
C8 B4 H4 121.6(9)
B3 B4 H4 120.5(9)
B1 B4 H4 125.3(10)
B5 B4 H4 126.3(9)
B9 B4 H4 119.3(9)
B10 B5 B4 112.03(11)
B10 B5 B9 63.13(9)
B4 B5 B9 61.21(9)
B10 B5 B1 110.18(11)
B4 B5 B1 59.46(9)
B9 B5 B1 109.49(11)
B10 B5 B6 59.74(9)
B4 B5 B6 107.15(11)
B9 B5 B6 108.85(11)
B1 B5 B6 59.80(9)
B10 B5 P1 119.64(10)
B4 B5 P1 121.24(10)
B9 B5 P1 121.64(10)
B1 B5 P1 119.79(10)
B6 B5 P1 121.62(9)
B11 B6 B2 61.01(9)
B11 B6 B10 60.34(9)
B2 B6 B10 111.42(11)
B11 B6 B1 107.51(11)
B2 B6 B1 60.22(9)
B10 B6 B1 109.71(11)
B11 B6 B5 104.65(11)
B2 B6 B5 107.40(11)
B10 B6 B5 59.21(8)
B1 B6 B5 59.77(8)
B11 B6 H6 121.5(9)
B2 B6 H6 123.1(9)
B10 B6 H6 116.1(9)
B1 B6 H6 124.5(9)
B5 B6 H6 122.8(9)
C8 C7 B11 115.31(12)
C8 C7 B3 63.01(9)
B11 C7 B3 116.25(11)
C8 C7 B2 113.32(12)
B11 C7 B2 64.47(10)
B3 C7 B2 61.34(9)
C8 C7 H7C 116.0(11)
B11 C7 H7C 120.6(11)
B3 C7 H7C 112.3(11)
B2 C7 H7C 116.9(11)
C7 C8 B9 110.54(12)
C7 C8 B4 110.82(11)
B9 C8 B4 65.19(10)
C7 C8 B3 63.09(9)
B9 C8 B3 116.57(11)
B4 C8 B3 61.41(9)
C7 C8 H8C 117.5(10)
B9 C8 H8C 122.4(10)
B4 C8 H8C 119.6(10)
B3 C8 H8C 112.5(10)
C8 B9 B5 103.25(11)
C8 B9 B4 58.56(9)
B5 B9 B4 59.35(9)
C8 B9 B10 104.48(11)
B5 B9 B10 58.15(8)
B4 B9 B10 106.56(10)
C8 B9 H9 123.4(9)
B5 B9 H9 122.5(9)
B4 B9 H9 117.3(9)
B10 B9 H9 126.7(9)
C8 B9 H7 90.8(10)
B5 B9 H7 96.1(10)
B4 B9 H7 129.3(10)
B10 B9 H7 38.5(10)
H9 B9 H7 113.3(14)
B11 B10 B5 104.67(11)
B11 B10 B6 58.50(9)
B5 B10 B6 61.06(9)
B11 B10 B9 101.98(11)
B5 B10 B9 58.72(8)
B6 B10 B9 106.47(11)
B11 B10 H7 84.8(11)
B5 B10 H7 101.9(12)
B6 B10 H7 128.9(11)
B9 B10 H7 43.8(11)
B11 B10 H10 126.0(8)
B5 B10 H10 118.7(8)
B6 B10 H10 116.6(8)
B9 B10 H10 126.9(8)
H7 B10 H10 113.6(14)
C7 B11 B6 106.92(12)
C7 B11 B2 61.93(9)
B6 B11 B2 59.72(9)
C7 B11 B10 107.56(12)
B6 B11 B10 61.16(9)
B2 B11 B10 111.03(12)
C7 B11 H11 119.3(10)
B6 B11 H11 122.5(10)
B2 B11 H11 114.6(10)
B10 B11 H11 125.5(10)
C3 P1 C1 107.21(6)
C3 P1 C2 106.55(6)
C1 P1 C2 107.04(6)
C3 P1 B5 112.27(6)
C1 P1 B5 112.46(6)
C2 P1 B5 110.96(6)
C13 C1 C9 119.45(13)
C13 C1 P1 121.33(11)
C9 C1 P1 119.20(11)
C10 C9 C1 119.91(14)
C10 C9 H9C 120.0
C1 C9 H9C 120.0
C11 C10 C9 120.33(15)
C11 C10 H10C 119.8
C9 C10 H10C 119.8
C12 C11 C10 120.00(14)
C12 C11 H11C 120.0
C10 C11 H11C 120.0
C11 C12 C13 120.18(14)
C11 C12 H12C 119.9
C13 C12 H12C 119.9
C1 C13 C12 120.12(13)
C1 C13 H13C 119.9
C12 C13 H13C 119.9
C14 C2 C18 119.65(12)
C14 C2 P1 121.55(10)
C18 C2 P1 118.79(10)
C15 C14 C2 119.84(13)
C15 C14 H14C 120.1
C2 C14 H14C 120.1
C16 C15 C14 120.28(13)
C16 C15 H15C 119.9
C14 C15 H15C 119.9
C15 C16 C17 120.12(13)
C15 C16 H16C 119.9
C17 C16 H16C 119.9
C18 C17 C16 120.19(14)
C18 C17 H17C 119.9
C16 C17 H17C 119.9
C17 C18 C2 119.91(13)
C17 C18 H18C 120.0
C2 C18 H18C 120.0
C19 C3 C23 119.36(13)
C19 C3 P1 122.12(11)
C23 C3 P1 118.52(11)
C20 C19 C3 120.18(13)
C20 C19 H19C 119.9
C3 C19 H19C 119.9
C21 C20 C19 120.17(14)
C21 C20 H20C 119.9
C19 C20 H20C 119.9
C20 C21 C22 120.09(14)
C20 C21 H21C 120.0
C22 C21 H21C 120.0
C23 C22 C21 120.14(14)
C23 C22 H22C 119.9
C21 C22 H22C 119.9
C22 C23 C3 120.05(14)
C22 C23 H23C 120.0
C3 C23 H23C 120.0

loop_
_geom_bond_atom_site_label_1
_geom_bond_atom_site_label_2
_geom_bond_distance
B1 B4 1.778(2)
B1 B2 1.779(2)
B1 B3 1.784(2)
B1 B5 1.798(2)
B1 B6 1.799(2)
B1 H1 1.122(17)
B2 C7 1.730(2)
B2 B6 1.747(2)
B2 B3 1.763(2)
B2 B11 1.769(2)
B2 H2 1.071(19)
B3 C8 1.725(2)
B3 C7 1.727(2)
B3 B4 1.754(2)
B3 H3 1.067(18)
B4 C8 1.710(2)
B4 B5 1.786(2)
B4 B9 1.819(2)
B4 H4 1.096(19)
B5 B10 1.777(2)
B5 B9 1.788(2)
B5 B6 1.810(2)
B5 P1 1.9355(15)
B6 B11 1.739(2)
B6 B10 1.787(2)
B6 H6 1.065(17)
C7 C8 1.565(2)
C7 B11 1.578(2)
C7 H7C 0.983(19)
C8 B9 1.667(2)
C8 H8C 1.072(18)
B9 B10 1.866(2)
B9 H9 1.081(18)
B9 H7 1.30(2)
B10 B11 1.772(2)
B10 H7 1.17(2)
B10 H10 1.113(16)
B11 H11 1.022(19)
P1 C3 1.8121(14)
P1 C1 1.8144(13)
P1 C2 1.8146(13)
C1 C13 1.391(2)
C1 C9 1.398(2)
C9 C10 1.389(2)
C9 H9C 0.9500
C10 C11 1.384(2)
C10 H10C 0.9500
C11 C12 1.382(2)
C11 H11C 0.9500
C12 C13 1.392(2)
C12 H12C 0.9500
C13 H13C 0.9500
C2 C14 1.3946(19)
C2 C18 1.3989(19)
C14 C15 1.389(2)
C14 H14C 0.9500
C15 C16 1.382(2)
C15 H15C 0.9500
C16 C17 1.388(2)
C16 H16C 0.9500
C17 C18 1.385(2)
C17 H17C 0.9500
C18 H18C 0.9500
C3 C19 1.396(2)
C3 C23 1.400(2)
C19 C20 1.387(2)
C19 H19C 0.9500
C20 C21 1.383(2)
C20 H20C 0.9500
C21 C22 1.391(2)
C21 H21C 0.9500
C22 C23 1.384(2)
C22 H22C 0.9500
C23 H23C 0.9500
